data_7121324
loop_
_publ_author_name
'Balmer, Markus'
'Gottschling, Hannah'
'von H\"anisch, Carsten'

_publ_section_title
;
 Phosphaalkene-substituted organo-group 15 compounds: synthesis and
 characterisation of (NHC)P-EtBu<sub>2</sub> (E = P, As, Sb and Bi).
;
_journal_issue 21
_journal_name_full 'Chemical communications (Cambridge, England)'
_journal_page_first 2659
_journal_page_last 2661
_journal_paper_doi 10.1039/c8cc00899j
_journal_volume 54
_journal_year 2018
_chemical_formula_moiety 'C29 H44 As N2 P, C7 H8'
_chemical_formula_sum 'C36 H52 As N2 P'
_chemical_formula_weight 618.68
_space_group_crystal_system triclinic
_space_group_IT_number 2
_space_group_name_Hall '-P 1'
_space_group_name_H-M_alt 'P -1'
_symmetry_space_group_name_Hall '-P 1'
_symmetry_space_group_name_H-M 'P -1'
_atom_sites_solution_hydrogens geom
_atom_sites_solution_primary dual
_audit_creation_date 2017-03-03
_audit_creation_method
;
Olex2 1.2
(compiled 2017.02.23 svn.r3390 for OlexSys, GUI svn.r5320)
;
_audit_update_record
;
2017-11-06 deposited with the CCDC.
2018-02-19 downloaded from the CCDC.
;
_cell_angle_alpha 88.700(2)
_cell_angle_beta 82.678(3)
_cell_angle_gamma 71.476(2)
_cell_formula_units_Z 2
_cell_length_a 9.4313(5)
_cell_length_b 11.7613(7)
_cell_length_c 16.5108(9)
_cell_measurement_reflns_used 9756
_cell_measurement_temperature 110.0
_cell_measurement_theta_max 26.718
_cell_measurement_theta_min 2.44
_cell_volume 1722.09(17)
_computing_cell_refinement 'SAINT v8.37A (Bruker, 2015)'
_computing_data_collection 'SAINT v8.37A (Bruker, 2015)'
_computing_data_reduction 'SAINT v8.37A (Bruker, 2015)'
_computing_molecular_graphics 'Olex2 (Dolomanov et al., 2009)'
_computing_publication_material 'Olex2 (Dolomanov et al., 2009)'
_computing_structure_refinement 'ShelXL (Sheldrick, 2015)'
_computing_structure_solution 'XT (Sheldrick, 2015)'
_diffrn_ambient_temperature 110.0
_diffrn_detector 'CCD area detector'
_diffrn_detector_area_resol_mean 7.9
_diffrn_detector_type 'Bruker PHOTON II'
_diffrn_measured_fraction_theta_full 0.999
_diffrn_measured_fraction_theta_max 0.998
_diffrn_measurement_device 'three-circle diffractometer'
_diffrn_measurement_device_type 'Bruker D8 Quest'
_diffrn_measurement_method '\w scans'
_diffrn_radiation_monochromator graphite
_diffrn_radiation_probe x-ray
_diffrn_radiation_type MoK\a
_diffrn_radiation_wavelength 0.71073
_diffrn_reflns_av_R_equivalents 0.0267
_diffrn_reflns_av_unetI/netI 0.0212
_diffrn_reflns_Laue_measured_fraction_full 0.999
_diffrn_reflns_Laue_measured_fraction_max 0.998
_diffrn_reflns_limit_h_max 11
_diffrn_reflns_limit_h_min -11
_diffrn_reflns_limit_k_max 14
_diffrn_reflns_limit_k_min -14
_diffrn_reflns_limit_l_max 20
_diffrn_reflns_limit_l_min -20
_diffrn_reflns_number 38793
_diffrn_reflns_point_group_measured_fraction_full 0.999
_diffrn_reflns_point_group_measured_fraction_max 0.998
_diffrn_reflns_theta_full 25.242
_diffrn_reflns_theta_max 26.783
_diffrn_reflns_theta_min 2.229
_diffrn_source 'sealed X-ray tube'
_diffrn_source_target Mo
_diffrn_standards_number 0
_exptl_absorpt_coefficient_mu 1.059
_exptl_absorpt_correction_T_max 0.9281
_exptl_absorpt_correction_T_min 0.8118
_exptl_absorpt_correction_type multi-scan
_exptl_absorpt_process_details
'SADABS-2014/5 (Bruker,2014/5) was used for absorption correction. wR2(int) was 0.1260 before and 0.0398 after correction. The Ratio of minimum to maximum transmission is 0.8747. The \l/2 correction factor is 0.00150.'
_exptl_crystal_colour yellow
_exptl_crystal_colour_primary yellow
_exptl_crystal_density_diffrn 1.193
_exptl_crystal_description block
_exptl_crystal_F_000 660
_exptl_crystal_size_max 0.461
_exptl_crystal_size_mid 0.164
_exptl_crystal_size_min 0.151
_refine_diff_density_max 0.393
_refine_diff_density_min -0.408
_refine_diff_density_rms 0.050
_refine_ls_extinction_method none
_refine_ls_goodness_of_fit_ref 1.045
_refine_ls_hydrogen_treatment constr
_refine_ls_matrix_type full
_refine_ls_number_parameters 439
_refine_ls_number_reflns 7311
_refine_ls_number_restraints 0
_refine_ls_restrained_S_all 1.045
_refine_ls_R_factor_all 0.0319
_refine_ls_R_factor_gt 0.0273
_refine_ls_shift/su_max 0.001
_refine_ls_shift/su_mean 0.000
_refine_ls_structure_factor_coef Fsqd
_refine_ls_weighting_details 'w=1/[\s^2^(Fo^2^)+(0.0310P)^2^+0.9630P] where P=(Fo^2^+2Fc^2^)/3'
_refine_ls_weighting_scheme calc
_refine_ls_wR_factor_gt 0.0664
_refine_ls_wR_factor_ref 0.0688
_reflns_Friedel_coverage 0.000
_reflns_number_gt 6681
_reflns_number_total 7311
_reflns_threshold_expression 'I > 2\s(I)'
_cod_data_source_file c8cc00899j2.cif
_cod_data_source_block compound2
_cod_depositor_comments 'Adding full bibliography for 7121321--7121324.cif.'
_cod_database_code 7121324
_shelx_shelxl_version_number 2014/7
_shelx_space_group_comment
;
The symmetry employed for this shelxl refinement is uniquely defined
by the following loop, which should always be used as a source of
symmetry information in preference to the above space-group names.
They are only intended as comments.
;
_shelx_estimated_absorpt_t_max 0.856
_shelx_estimated_absorpt_t_min 0.641
_olex2_refinement_description
;
1. Fixed Uiso
 At 1.2 times of:
  All C(H) groups, All C(H,H) groups
 At 1.5 times of:
  All C(H,H,H) groups
2. Uiso/Uaniso restraints and constraints
Uanis(C2B) = Uanis(C3B)
3. Others
 Sof(N1A)=Sof(C2A)=Sof(H2AA)=Sof(H2AB)=Sof(C3A)=Sof(H3AA)=Sof(H3AB)=1-FVAR(1)
 Sof(N1B)=Sof(C2B)=Sof(H2BA)=Sof(H2BB)=Sof(C3B)=Sof(H3BA)=Sof(H3BB)=FVAR(1)
 Sof(C28B)=Sof(H28D)=Sof(H28E)=Sof(H28F)=1-FVAR(2)
 Sof(C28A)=Sof(H28A)=Sof(H28B)=Sof(H28C)=FVAR(2)
 Sof(C29B)=Sof(H29D)=Sof(H29E)=Sof(H29F)=1-FVAR(3)
 Sof(C29A)=Sof(H29A)=Sof(H29B)=Sof(H29C)=FVAR(3)
 Sof(C25B)=Sof(H25D)=Sof(H25E)=Sof(H25F)=Sof(C24B)=Sof(H24D)=Sof(H24E)=
 Sof(H24F)=1-FVAR(4)
 Sof(C25A)=Sof(H25A)=Sof(H25B)=Sof(H25C)=Sof(C24A)=Sof(H24A)=Sof(H24B)=
 Sof(H24C)=FVAR(4)
4.a Secondary CH2 refined with riding coordinates:
 C2B(H2BA,H2BB), C3B(H3BA,H3BB), C2A(H2AA,H2AB), C3A(H3AA,H3AB)
4.b Aromatic/amide H refined with riding coordinates:
 C15(H15), C8(H8), C17(H17), C6(H6), C32(H32), C36(H36), C33(H33), C35(H35),
 C34(H34)
4.c Idealised Me refined as rotating group:
 C28A(H28A,H28B,H28C), C28B(H28D,H28E,H28F), C29A(H29A,H29B,H29C), C29B(H29D,
 H29E,H29F), C25A(H25A,H25B,H25C), C24A(H24A,H24B,H24C), C25B(H25D,H25E,H25F),
 C24B(H24D,H24E,H24F), C19(H19A,H19B,H19C), C27(H27A,H27B,H27C), C23(H23A,H23B,
 H23C), C12(H12A,H12B,H12C), C20(H20A,H20B,H20C), C10(H10A,H10B,H10C), C21(H21A,
 H21B,H21C), C11(H11A,H11B,H11C), C30(H30A,H30B,H30C)
;
_olex2_submission_special_instructions 'No special instructions were received'

loop_
_space_group_symop_operation_xyz
'x, y, z'
'-x, -y, -z'

loop_
_atom_site_label
_atom_site_type_symbol
_atom_site_fract_x
_atom_site_fract_y
_atom_site_fract_z
_atom_site_U_iso_or_equiv
_atom_site_adp_type
_atom_site_occupancy
_atom_site_site_symmetry_order
_atom_site_calc_flag
_atom_site_refinement_flags_posn
_atom_site_refinement_flags_occupancy
_atom_site_disorder_assembly
_atom_site_disorder_group
N1B N 0.6730(10) 0.1914(10) 0.2824(6) 0.0161(13) Uani 0.48(2) 1 d . P A 1
C2B C 0.7640(7) 0.2626(10) 0.3087(7) 0.0306(14) Uani 0.48(2) 1 d . P A 1
H2BA H 0.8197 0.2229 0.3540 0.037 Uiso 0.48(2) 1 calc R P A 1
H2BB H 0.8373 0.2725 0.2628 0.037 Uiso 0.48(2) 1 calc R P A 1
C3B C 0.6544(11) 0.3796(11) 0.3360(7) 0.0306(14) Uani 0.48(2) 1 d . P A 1
H3BA H 0.6726 0.4438 0.3005 0.037 Uiso 0.48(2) 1 calc R P A 1
H3BB H 0.6649 0.3978 0.3928 0.037 Uiso 0.48(2) 1 calc R P A 1
N1A N 0.6584(10) 0.2271(10) 0.2711(6) 0.0210(14) Uani 0.52(2) 1 d . P A 2
C2A C 0.7469(8) 0.3045(12) 0.2865(7) 0.0345(19) Uani 0.52(2) 1 d . P A 2
H2AA H 0.7939 0.3288 0.2348 0.041 Uiso 0.52(2) 1 calc R P A 2
H2AB H 0.8266 0.2641 0.3208 0.041 Uiso 0.52(2) 1 calc R P A 2
C3A C 0.6302(10) 0.4105(8) 0.3310(6) 0.0338(16) Uani 0.52(2) 1 d . P A 2
H3AA H 0.6522 0.4203 0.3871 0.041 Uiso 0.52(2) 1 calc R P A 2
H3AB H 0.6206 0.4858 0.3009 0.041 Uiso 0.52(2) 1 calc R P A 2
C28A C 0.3806(9) 0.1167(16) 0.0890(5) 0.0306(17) Uani 0.67(4) 1 d . P B 1
H28A H 0.4905 0.0812 0.0784 0.046 Uiso 0.67(4) 1 calc GR P B 1
H28B H 0.3550 0.1990 0.1099 0.046 Uiso 0.67(4) 1 calc GR P B 1
H28C H 0.3368 0.1173 0.0382 0.046 Uiso 0.67(4) 1 calc GR P B 1
C28B C 0.3895(19) 0.075(3) 0.0941(10) 0.029(3) Uani 0.33(4) 1 d . P B 2
H28D H 0.3426 0.0744 0.0445 0.043 Uiso 0.33(4) 1 calc GR P B 2
H28E H 0.4940 0.0215 0.0861 0.043 Uiso 0.33(4) 1 calc GR P B 2
H28F H 0.3883 0.1568 0.1056 0.043 Uiso 0.33(4) 1 calc GR P B 2
C29A C 0.3737(10) -0.0848(4) 0.1124(4) 0.0313(16) Uani 0.476(15) 1 d . P B 1
H29A H 0.3296 -0.0801 0.0613 0.047 Uiso 0.476(15) 1 calc GR P B 1
H29B H 0.3463 -0.1448 0.1475 0.047 Uiso 0.476(15) 1 calc GR P B 1
H29C H 0.4837 -0.1079 0.1002 0.047 Uiso 0.476(15) 1 calc GR P B 1
C29B C 0.3086(8) -0.0932(4) 0.1408(4) 0.0307(16) Uani 0.524(15) 1 d . P B 2
H29D H 0.2590 -0.0940 0.0922 0.046 Uiso 0.524(15) 1 calc GR P B 2
H29E H 0.2520 -0.1175 0.1883 0.046 Uiso 0.524(15) 1 calc GR P B 2
H29F H 0.4116 -0.1493 0.1324 0.046 Uiso 0.524(15) 1 calc GR P B 2
C25A C 0.3187(8) -0.1519(4) 0.3222(3) 0.0369(15) Uani 0.510(9) 1 d . P C 1
H25A H 0.2747 -0.1883 0.3687 0.055 Uiso 0.510(9) 1 calc GR P C 1
H25B H 0.4210 -0.2044 0.3036 0.055 Uiso 0.510(9) 1 calc GR P C 1
H25C H 0.2566 -0.1414 0.2776 0.055 Uiso 0.510(9) 1 calc GR P C 1
C24A C 0.1482(5) 0.0524(6) 0.3648(3) 0.0321(11) Uani 0.510(9) 1 d . P C 1
H24A H 0.0928 0.0439 0.3201 0.048 Uiso 0.510(9) 1 calc GR P C 1
H24B H 0.1472 0.1357 0.3685 0.048 Uiso 0.510(9) 1 calc GR P C 1
H24C H 0.1001 0.0307 0.4163 0.048 Uiso 0.510(9) 1 calc GR P C 1
C25B C 0.4012(7) -0.1866(4) 0.3404(3) 0.0307(12) Uani 0.490(9) 1 d . P C 2
H25D H 0.3579 -0.2228 0.3873 0.046 Uiso 0.490(9) 1 calc GR P C 2
H25E H 0.5104 -0.2083 0.3404 0.046 Uiso 0.490(9) 1 calc GR P C 2
H25F H 0.3800 -0.2162 0.2897 0.046 Uiso 0.490(9) 1 calc GR P C 2
C24B C 0.1650(5) -0.0117(7) 0.3630(3) 0.0296(12) Uani 0.490(9) 1 d . P C 2
H24D H 0.1305 -0.0498 0.3207 0.044 Uiso 0.490(9) 1 calc GR P C 2
H24E H 0.1156 0.0753 0.3630 0.044 Uiso 0.490(9) 1 calc GR P C 2
H24F H 0.1396 -0.0430 0.4165 0.044 Uiso 0.490(9) 1 calc GR P C 2
As1 As 0.43361(2) 0.02682(2) 0.25134(2) 0.01905(5) Uani 1 1 d . . . .
P1 P 0.35040(4) 0.22754(4) 0.28956(3) 0.02282(9) Uani 1 1 d . . . .
C15 C 0.83038(17) 0.01594(14) 0.09283(10) 0.0225(3) Uani 1 1 d . . . .
H15 H 0.8383 0.0221 0.0351 0.027 Uiso 1 1 calc R . . .
C14 C 0.75094(17) 0.11765(15) 0.14096(10) 0.0248(3) Uani 1 1 d . . . .
C4 C 0.36108(18) 0.45483(16) 0.37049(10) 0.0282(4) Uani 1 1 d . . . .
C13 C 0.73981(17) 0.10555(17) 0.22567(11) 0.0293(4) Uani 1 1 d . . . .
C26 C 0.31366(19) 0.03788(15) 0.15627(11) 0.0294(4) Uani 1 1 d . . . .
C5 C 0.2754(2) 0.54643(17) 0.32539(11) 0.0311(4) Uani 1 1 d . . . .
C18 C 0.80818(18) -0.00244(19) 0.26178(10) 0.0316(4) Uani 1 1 d . . . .
C16 C 0.89818(17) -0.09391(15) 0.12677(10) 0.0248(3) Uani 1 1 d . . . .
C19 C 0.68136(19) 0.23623(16) 0.10271(12) 0.0339(4) Uani 1 1 d . . . .
H19A H 0.7400 0.2898 0.1102 0.051 Uiso 1 1 calc GR . . .
H19B H 0.5775 0.2723 0.1287 0.051 Uiso 1 1 calc GR . . .
H19C H 0.6812 0.2239 0.0442 0.051 Uiso 1 1 calc GR . . .
C22 C 0.3244(2) -0.03726(18) 0.34684(11) 0.0354(4) Uani 1 1 d . . . .
C8 C 0.18865(19) 0.52758(18) 0.49116(11) 0.0326(4) Uani 1 1 d . . . .
H8 H 0.1581 0.5204 0.5476 0.039 Uiso 1 1 calc R . . .
C17 C 0.88690(18) -0.10113(17) 0.21145(10) 0.0290(4) Uani 1 1 d . . . .
H17 H 0.9343 -0.1755 0.2355 0.035 Uiso 1 1 calc R . . .
C6 C 0.1461(2) 0.62868(18) 0.36586(12) 0.0342(4) Uani 1 1 d . . . .
H6 H 0.0867 0.6920 0.3359 0.041 Uiso 1 1 calc R . . .
C1 C 0.51496(18) 0.26434(16) 0.29752(10) 0.0272(4) Uani 1 1 d . . . .
C9 C 0.31997(19) 0.44379(17) 0.45364(11) 0.0296(4) Uani 1 1 d . . . .
C27 C 0.1462(2) 0.1050(2) 0.17219(13) 0.0411(5) Uani 1 1 d . . . .
H27A H 0.1305 0.1833 0.1976 0.062 Uiso 1 1 calc GR . . .
H27B H 0.0965 0.0585 0.2089 0.062 Uiso 1 1 calc GR . . .
H27C H 0.1033 0.1165 0.1204 0.062 Uiso 1 1 calc GR . . .
C7 C 0.1018(2) 0.62070(18) 0.44852(12) 0.0346(4) Uani 1 1 d . . . .
C23 C 0.3926(2) -0.0190(2) 0.42162(12) 0.0400(5) Uani 1 1 d . . . .
H23A H 0.3516 -0.0564 0.4686 0.060 Uiso 1 1 calc GR . . .
H23B H 0.3680 0.0670 0.4328 0.060 Uiso 1 1 calc GR . . .
H23C H 0.5023 -0.0559 0.4120 0.060 Uiso 1 1 calc GR . . .
C12 C 0.4134(2) 0.34435(19) 0.50146(12) 0.0399(4) Uani 1 1 d . . . .
H12A H 0.4333 0.2676 0.4730 0.060 Uiso 1 1 calc GR . . .
H12B H 0.3589 0.3427 0.5559 0.060 Uiso 1 1 calc GR . . .
H12C H 0.5092 0.3578 0.5068 0.060 Uiso 1 1 calc GR . . .
C20 C 0.9821(2) -0.20277(16) 0.07368(12) 0.0350(4) Uani 1 1 d . . . .
H20A H 0.9284 -0.2620 0.0813 0.053 Uiso 1 1 calc GR . . .
H20B H 1.0839 -0.2378 0.0889 0.053 Uiso 1 1 calc GR . . .
H20C H 0.9885 -0.1795 0.0163 0.053 Uiso 1 1 calc GR . . .
C10 C 0.3205(3) 0.5566(2) 0.23511(12) 0.0431(5) Uani 1 1 d . . . .
H10A H 0.4174 0.5721 0.2265 0.065 Uiso 1 1 calc GR . . .
H10B H 0.2434 0.6228 0.2132 0.065 Uiso 1 1 calc GR . . .
H10C H 0.3299 0.4815 0.2071 0.065 Uiso 1 1 calc GR . . .
C31 C 0.7682(3) 0.5560(2) 0.10422(15) 0.0479(5) Uani 1 1 d . . . .
C32 C 0.7267(3) 0.6281(2) 0.17479(16) 0.0553(6) Uani 1 1 d . . . .
H32 H 0.6348 0.6928 0.1815 0.066 Uiso 1 1 calc R . . .
C21 C 0.7935(2) -0.0140(3) 0.35325(12) 0.0568(7) Uani 1 1 d . . . .
H21A H 0.8600 0.0232 0.3756 0.085 Uiso 1 1 calc GR . . .
H21B H 0.8220 -0.0990 0.3672 0.085 Uiso 1 1 calc GR . . .
H21C H 0.6889 0.0264 0.3765 0.085 Uiso 1 1 calc GR . . .
C11 C -0.0367(2) 0.7137(2) 0.49130(15) 0.0516(6) Uani 1 1 d . . . .
H11A H -0.0640 0.6852 0.5454 0.077 Uiso 1 1 calc GR . . .
H11B H -0.1205 0.7271 0.4590 0.077 Uiso 1 1 calc GR . . .
H11C H -0.0151 0.7891 0.4972 0.077 Uiso 1 1 calc GR . . .
C36 C 0.9059(3) 0.46495(19) 0.0984(2) 0.0646(7) Uani 1 1 d . . . .
H36 H 0.9392 0.4145 0.0510 0.078 Uiso 1 1 calc R . . .
C33 C 0.8226(5) 0.6037(3) 0.23538(17) 0.0764(10) Uani 1 1 d . . . .
H33 H 0.7948 0.6523 0.2836 0.092 Uiso 1 1 calc R . . .
C35 C 0.9930(4) 0.4474(3) 0.1595(3) 0.0907(13) Uani 1 1 d . . . .
H35 H 1.0870 0.3849 0.1535 0.109 Uiso 1 1 calc R . . .
C34 C 0.9528(5) 0.5133(4) 0.2269(3) 0.0941(13) Uani 1 1 d . . . .
H34 H 1.0155 0.4969 0.2692 0.113 Uiso 1 1 calc R . . .
C30 C 0.6684(4) 0.5766(4) 0.0383(2) 0.0926(11) Uani 1 1 d . . . .
H30A H 0.5766 0.5572 0.0584 0.139 Uiso 1 1 calc GR . . .
H30B H 0.7217 0.5252 -0.0092 0.139 Uiso 1 1 calc GR . . .
H30C H 0.6414 0.6609 0.0225 0.139 Uiso 1 1 calc GR . . .
N2 N 0.49873(16) 0.37339(14) 0.33145(9) 0.0339(4) Uani 1 1 d . . . .

loop_
_atom_site_aniso_label
_atom_site_aniso_U_11
_atom_site_aniso_U_22
_atom_site_aniso_U_33
_atom_site_aniso_U_23
_atom_site_aniso_U_13
_atom_site_aniso_U_12
N1B 0.0070(19) 0.009(3) 0.034(3) -0.008(3) -0.0016(15) -0.005(2)
C2B 0.016(2) 0.024(3) 0.055(3) -0.016(2) -0.0029(18) -0.011(2)
C3B 0.016(2) 0.024(3) 0.055(3) -0.016(2) -0.0029(18) -0.011(2)
N1A 0.017(2) 0.012(3) 0.033(3) -0.013(3) 0.0040(17) -0.005(3)
C2A 0.019(2) 0.034(4) 0.055(4) -0.021(3) 0.004(2) -0.017(3)
C3A 0.012(3) 0.025(3) 0.064(3) -0.020(3) 0.005(2) -0.007(2)
C28A 0.0269(18) 0.047(5) 0.0205(19) 0.000(3) -0.0024(13) -0.015(3)
C28B 0.037(4) 0.036(7) 0.021(3) 0.007(5) -0.012(3) -0.019(5)
C29A 0.045(4) 0.029(2) 0.024(3) -0.0071(17) -0.007(3) -0.017(2)
C29B 0.032(3) 0.029(2) 0.033(3) -0.0104(17) -0.015(2) -0.0066(17)
C25A 0.050(4) 0.030(2) 0.037(2) 0.0033(17) 0.001(2) -0.022(2)
C24A 0.0279(19) 0.041(3) 0.029(2) -0.006(2) 0.0120(15) -0.019(2)
C25B 0.043(3) 0.022(2) 0.032(2) 0.0055(15) -0.0119(19) -0.015(2)
C24B 0.025(2) 0.041(3) 0.027(2) -0.001(2) 0.0000(15) -0.019(2)
As1 0.01216(8) 0.02504(9) 0.02119(9) -0.00904(6) -0.00048(5) -0.00766(6)
P1 0.01379(18) 0.0259(2) 0.0312(2) -0.01040(17) 0.00147(15) -0.01060(16)
C15 0.0186(7) 0.0298(8) 0.0215(8) -0.0064(6) 0.0016(6) -0.0120(6)
C14 0.0129(7) 0.0321(9) 0.0320(9) -0.0111(7) 0.0014(6) -0.0116(6)
C4 0.0241(8) 0.0365(9) 0.0304(9) -0.0164(7) 0.0041(7) -0.0203(7)
C13 0.0131(7) 0.0466(11) 0.0318(9) -0.0200(8) 0.0059(6) -0.0163(7)
C26 0.0253(8) 0.0278(9) 0.0363(10) -0.0116(7) -0.0150(7) -0.0051(7)
C5 0.0337(9) 0.0403(10) 0.0290(9) -0.0100(7) 0.0016(7) -0.0268(8)
C18 0.0190(8) 0.0596(12) 0.0232(8) -0.0074(8) 0.0021(6) -0.0237(8)
C16 0.0196(7) 0.0295(8) 0.0288(8) -0.0056(7) 0.0014(6) -0.0139(7)
C19 0.0232(8) 0.0300(9) 0.0479(11) -0.0112(8) -0.0019(7) -0.0078(7)
C22 0.0393(10) 0.0508(11) 0.0276(9) -0.0133(8) 0.0090(7) -0.0346(9)
C8 0.0272(9) 0.0478(11) 0.0262(9) -0.0143(8) 0.0039(7) -0.0184(8)
C17 0.0222(8) 0.0408(10) 0.0301(9) 0.0042(7) -0.0033(7) -0.0187(7)
C6 0.0288(9) 0.0418(10) 0.0378(10) -0.0038(8) -0.0035(7) -0.0196(8)
C1 0.0194(8) 0.0405(10) 0.0256(8) -0.0160(7) 0.0052(6) -0.0168(7)
C9 0.0248(8) 0.0395(10) 0.0300(9) -0.0128(7) -0.0021(7) -0.0177(7)
C27 0.0229(9) 0.0545(12) 0.0529(12) 0.0233(10) -0.0161(8) -0.0194(9)
C7 0.0243(8) 0.0438(11) 0.0377(10) -0.0111(8) 0.0028(7) -0.0153(8)
C23 0.0425(11) 0.0523(12) 0.0359(10) 0.0141(9) -0.0129(8) -0.0281(10)
C12 0.0335(10) 0.0507(12) 0.0357(10) -0.0097(9) -0.0031(8) -0.0131(9)
C20 0.0393(10) 0.0255(9) 0.0394(10) -0.0052(8) 0.0007(8) -0.0109(8)
C10 0.0555(13) 0.0494(12) 0.0334(10) -0.0076(9) 0.0068(9) -0.0335(10)
C31 0.0497(12) 0.0412(12) 0.0616(14) 0.0136(10) -0.0174(11) -0.0235(10)
C32 0.0541(14) 0.0384(12) 0.0713(16) 0.0063(11) 0.0135(12) -0.0201(10)
C21 0.0372(11) 0.120(2) 0.0245(10) -0.0048(11) 0.0019(8) -0.0423(13)
C11 0.0336(11) 0.0555(14) 0.0568(14) -0.0084(11) 0.0118(10) -0.0079(10)
C36 0.0610(15) 0.0262(11) 0.109(2) -0.0139(12) -0.0136(15) -0.0156(10)
C33 0.126(3) 0.093(2) 0.0503(15) 0.0041(15) -0.0049(17) -0.094(2)
C35 0.0693(19) 0.0449(15) 0.178(4) 0.041(2) -0.066(2) -0.0301(14)
C34 0.107(3) 0.103(3) 0.123(3) 0.063(2) -0.071(3) -0.087(3)
C30 0.096(2) 0.125(3) 0.081(2) 0.038(2) -0.0440(19) -0.059(2)
N2 0.0215(7) 0.0456(9) 0.0404(9) -0.0259(7) 0.0085(6) -0.0218(7)

loop_
_atom_type_symbol
_atom_type_description
_atom_type_scat_dispersion_real
_atom_type_scat_dispersion_imag
_atom_type_scat_source
C C 0.0033 0.0016 'International Tables Vol C Tables 4.2.6.8 and 6.1.1.4'
H H 0.0000 0.0000 'International Tables Vol C Tables 4.2.6.8 and 6.1.1.4'
As As 0.0499 2.0058 'International Tables Vol C Tables 4.2.6.8 and 6.1.1.4'
N N 0.0061 0.0033 'International Tables Vol C Tables 4.2.6.8 and 6.1.1.4'
P P 0.1023 0.0942 'International Tables Vol C Tables 4.2.6.8 and 6.1.1.4'

loop_
_geom_angle_atom_site_label_1
_geom_angle_atom_site_label_2
_geom_angle_atom_site_label_3
_geom_angle
C13 N1B C2B 117.6(7)
C13 N1B C1 128.7(7)
C1 N1B C2B 107.7(6)
N1B C2B H2BA 110.7
N1B C2B H2BB 110.7
H2BA C2B H2BB 108.8
C3B C2B N1B 105.3(5)
C3B C2B H2BA 110.7
C3B C2B H2BB 110.7
C2B C3B H3BA 110.1
C2B C3B H3BB 110.1
C2B C3B N2 108.1(6)
H3BA C3B H3BB 108.4
N2 C3B H3BA 110.1
N2 C3B H3BB 110.1
C2A N1A C13 118.7(6)
C1 N1A C2A 117.6(6)
C1 N1A C13 123.8(7)
N1A C2A H2AA 111.2
N1A C2A H2AB 111.2
N1A C2A C3A 102.6(5)
H2AA C2A H2AB 109.2
C3A C2A H2AA 111.2
C3A C2A H2AB 111.2
C2A C3A H3AA 111.8
C2A C3A H3AB 111.8
H3AA C3A H3AB 109.6
N2 C3A C2A 99.6(5)
N2 C3A H3AA 111.8
N2 C3A H3AB 111.8
H28A C28A H28B 109.5
H28A C28A H28C 109.5
H28B C28A H28C 109.5
C26 C28A H28A 109.5
C26 C28A H28B 109.5
C26 C28A H28C 109.5
H28D C28B H28E 109.5
H28D C28B H28F 109.5
H28E C28B H28F 109.5
C26 C28B H28D 109.5
C26 C28B H28E 109.5
C26 C28B H28F 109.5
H29A C29A H29B 109.5
H29A C29A H29C 109.5
H29B C29A H29C 109.5
C26 C29A H29A 109.5
C26 C29A H29B 109.5
C26 C29A H29C 109.5
H29D C29B H29E 109.5
H29D C29B H29F 109.5
H29E C29B H29F 109.5
C26 C29B H29D 109.5
C26 C29B H29E 109.5
C26 C29B H29F 109.5
H25A C25A H25B 109.5
H25A C25A H25C 109.5
H25B C25A H25C 109.5
C22 C25A H25A 109.5
C22 C25A H25B 109.5
C22 C25A H25C 109.5
H24A C24A H24B 109.5
H24A C24A H24C 109.5
H24B C24A H24C 109.5
C22 C24A H24A 109.5
C22 C24A H24B 109.5
C22 C24A H24C 109.5
H25D C25B H25E 109.5
H25D C25B H25F 109.5
H25E C25B H25F 109.5
C22 C25B H25D 109.5
C22 C25B H25E 109.5
C22 C25B H25F 109.5
H24D C24B H24E 109.5
H24D C24B H24F 109.5
H24E C24B H24F 109.5
C22 C24B H24D 109.5
C22 C24B H24E 109.5
C22 C24B H24F 109.5
C26 As1 P1 98.49(5)
C26 As1 C22 106.48(8)
C22 As1 P1 98.89(6)
C1 P1 As1 105.21(6)
C14 C15 H15 119.0
C16 C15 H15 119.0
C16 C15 C14 122.00(15)
C15 C14 C13 117.68(16)
C15 C14 C19 120.97(15)
C13 C14 C19 121.35(15)
C5 C4 C9 121.69(16)
C5 C4 N2 119.13(16)
C9 C4 N2 119.11(17)
N1B C13 C14 127.3(5)
N1B C13 C18 110.7(5)
C14 C13 N1A 111.9(5)
C18 C13 N1A 125.9(5)
C18 C13 C14 121.91(15)
C28A C26 As1 104.8(3)
C28B C26 C29B 112.1(12)
C28B C26 As1 105.5(7)
C28B C26 C27 116.1(10)
C29A C26 C28A 99.6(6)
C29A C26 As1 106.7(2)
C29B C26 As1 106.39(17)
C27 C26 C28A 104.9(4)
C27 C26 C29A 121.5(3)
C27 C26 C29B 99.8(3)
C27 C26 As1 116.66(13)
C4 C5 C6 118.07(16)
C4 C5 C10 121.13(17)
C6 C5 C10 120.80(18)
C13 C18 C17 118.39(16)
C13 C18 C21 121.09(19)
C17 C18 C21 120.5(2)
C15 C16 C17 118.32(15)
C15 C16 C20 121.10(15)
C17 C16 C20 120.58(16)
C14 C19 H19A 109.5
C14 C19 H19B 109.5
C14 C19 H19C 109.5
H19A C19 H19B 109.5
H19A C19 H19C 109.5
H19B C19 H19C 109.5
C25A C22 C24A 107.0(3)
C25A C22 As1 107.66(18)
C25A C22 C23 123.1(3)
C24A C22 As1 109.0(2)
C25B C22 As1 105.52(17)
C24B C22 C25B 107.1(3)
C24B C22 As1 125.2(3)
C24B C22 C23 112.3(2)
C23 C22 C24A 103.4(2)
C23 C22 C25B 96.7(2)
C23 C22 As1 106.11(11)
C9 C8 H8 119.1
C7 C8 H8 119.1
C7 C8 C9 121.85(17)
C18 C17 C16 121.68(17)
C18 C17 H17 119.2
C16 C17 H17 119.2
C5 C6 H6 119.1
C7 C6 C5 121.88(18)
C7 C6 H6 119.1
N1B C1 P1 130.4(4)
N1A C1 P1 140.0(4)
N1A C1 N2 101.5(4)
N2 C1 N1B 111.4(4)
N2 C1 P1 117.76(12)
C4 C9 C8 118.06(17)
C4 C9 C12 121.08(16)
C8 C9 C12 120.86(16)
C26 C27 H27A 109.5
C26 C27 H27B 109.5
C26 C27 H27C 109.5
H27A C27 H27B 109.5
H27A C27 H27C 109.5
H27B C27 H27C 109.5
C8 C7 C6 118.44(17)
C8 C7 C11 120.93(18)
C6 C7 C11 120.62(19)
C22 C23 H23A 109.5
C22 C23 H23B 109.5
C22 C23 H23C 109.5
H23A C23 H23B 109.5
H23A C23 H23C 109.5
H23B C23 H23C 109.5
C9 C12 H12A 109.5
C9 C12 H12B 109.5
C9 C12 H12C 109.5
H12A C12 H12B 109.5
H12A C12 H12C 109.5
H12B C12 H12C 109.5
C16 C20 H20A 109.5
C16 C20 H20B 109.5
C16 C20 H20C 109.5
H20A C20 H20B 109.5
H20A C20 H20C 109.5
H20B C20 H20C 109.5
C5 C10 H10A 109.5
C5 C10 H10B 109.5
C5 C10 H10C 109.5
H10A C10 H10B 109.5
H10A C10 H10C 109.5
H10B C10 H10C 109.5
C32 C31 C30 121.1(3)
C36 C31 C32 116.9(2)
C36 C31 C30 122.0(3)
C31 C32 H32 120.5
C31 C32 C33 118.9(3)
C33 C32 H32 120.5
C18 C21 H21A 109.5
C18 C21 H21B 109.5
C18 C21 H21C 109.5
H21A C21 H21B 109.5
H21A C21 H21C 109.5
H21B C21 H21C 109.5
C7 C11 H11A 109.5
C7 C11 H11B 109.5
C7 C11 H11C 109.5
H11A C11 H11B 109.5
H11A C11 H11C 109.5
H11B C11 H11C 109.5
C31 C36 H36 119.6
C35 C36 C31 120.7(3)
C35 C36 H36 119.6
C32 C33 H33 119.3
C34 C33 C32 121.4(3)
C34 C33 H33 119.3
C36 C35 H35 118.7
C34 C35 C36 122.6(3)
C34 C35 H35 118.7
C33 C34 H34 120.3
C35 C34 C33 119.4(3)
C35 C34 H34 120.3
C31 C30 H30A 109.5
C31 C30 H30B 109.5
C31 C30 H30C 109.5
H30A C30 H30B 109.5
H30A C30 H30C 109.5
H30B C30 H30C 109.5
C4 N2 C3B 125.9(4)
C4 N2 C3A 115.6(4)
C1 N2 C3B 107.3(4)
C1 N2 C3A 118.7(4)
C1 N2 C4 125.64(13)

loop_
_geom_bond_atom_site_label_1
_geom_bond_atom_site_label_2
_geom_bond_distance
N1B C2B 1.481(10)
N1B C13 1.335(10)
N1B C1 1.457(9)
C2B H2BA 0.9900
C2B H2BB 0.9900
C2B C3B 1.474(7)
C3B H3BA 0.9900
C3B H3BB 0.9900
C3B N2 1.504(10)
N1A C2A 1.462(10)
N1A C13 1.549(9)
N1A C1 1.302(9)
C2A H2AA 0.9900
C2A H2AB 0.9900
C2A C3A 1.507(6)
C3A H3AA 0.9900
C3A H3AB 0.9900
C3A N2 1.439(9)
C28A H28A 0.9800
C28A H28B 0.9800
C28A H28C 0.9800
C28A C26 1.624(15)
C28B H28D 0.9800
C28B H28E 0.9800
C28B H28F 0.9800
C28B C26 1.322(18)
C29A H29A 0.9800
C29A H29B 0.9800
C29A H29C 0.9800
C29A C26 1.534(5)
C29B H29D 0.9800
C29B H29E 0.9800
C29B H29F 0.9800
C29B C26 1.585(5)
C25A H25A 0.9800
C25A H25B 0.9800
C25A H25C 0.9800
C25A C22 1.437(4)
C24A H24A 0.9800
C24A H24B 0.9800
C24A H24C 0.9800
C24A C22 1.655(5)
C25B H25D 0.9800
C25B H25E 0.9800
C25B H25F 0.9800
C25B C22 1.674(5)
C24B H24D 0.9800
C24B H24E 0.9800
C24B H24F 0.9800
C24B C22 1.427(4)
As1 P1 2.3133(4)
As1 C26 2.0275(16)
As1 C22 2.0347(17)
P1 C1 1.7593(16)
C15 H15 0.9500
C15 C14 1.395(2)
C15 C16 1.388(2)
C14 C13 1.397(2)
C14 C19 1.503(3)
C4 C5 1.390(3)
C4 C9 1.393(2)
C4 N2 1.429(2)
C13 C18 1.388(3)
C26 C27 1.516(2)
C5 C6 1.393(3)
C5 C10 1.510(3)
C18 C17 1.388(3)
C18 C21 1.506(3)
C16 C17 1.391(2)
C16 C20 1.505(2)
C19 H19A 0.9800
C19 H19B 0.9800
C19 H19C 0.9800
C22 C23 1.512(3)
C8 H8 0.9500
C8 C9 1.395(2)
C8 C7 1.381(3)
C17 H17 0.9500
C6 H6 0.9500
C6 C7 1.386(3)
C1 N2 1.367(2)
C9 C12 1.500(3)
C27 H27A 0.9800
C27 H27B 0.9800
C27 H27C 0.9800
C7 C11 1.514(3)
C23 H23A 0.9800
C23 H23B 0.9800
C23 H23C 0.9800
C12 H12A 0.9800
C12 H12B 0.9800
C12 H12C 0.9800
C20 H20A 0.9800
C20 H20B 0.9800
C20 H20C 0.9800
C10 H10A 0.9800
C10 H10B 0.9800
C10 H10C 0.9800
C31 C32 1.396(3)
C31 C36 1.390(3)
C31 C30 1.494(4)
C32 H32 0.9500
C32 C33 1.398(4)
C21 H21A 0.9800
C21 H21B 0.9800
C21 H21C 0.9800
C11 H11A 0.9800
C11 H11B 0.9800
C11 H11C 0.9800
C36 H36 0.9500
C36 C35 1.353(4)
C33 H33 0.9500
C33 C34 1.338(5)
C35 H35 0.9500
C35 C34 1.314(5)
C34 H34 0.9500
C30 H30A 0.9800
C30 H30B 0.9800
C30 H30C 0.9800
